data_2101116
loop_
_publ_author_name
'Bannister, C.'
'Burns, K.'
'Prout, K.'
'Watkin, D. J.'
'Cooper, D. G.'
'Durant, G. J.'
'Ganellin, C. R.'
'Ife, R. J.'
'Sach, G. S.'

_publ_section_title
;
 Structures of histamine H~1~-receptor antagonists derived from the
 cimetidine group of histamine H~2~-receptor antagonists
;
_journal_issue 2
_journal_name_full 'Acta Crystallographica Section B'
_journal_page_first 221
_journal_page_last 243
_journal_paper_doi 10.1107/S0108768193010407
_journal_volume 50
_journal_year 1994
_chemical_formula_sum 'C19 H22 Br N5 O S'
_chemical_formula_weight 448.38
_symmetry_cell_setting monoclinic
_symmetry_space_group_name_Hall '-P 2ybc'
_symmetry_space_group_name_H-M 'P 1 21/c 1'
_cell_angle_alpha 90.0
_cell_angle_beta 96.91(2)
_cell_angle_gamma 90.0
_cell_formula_units_Z 4
_cell_length_a 36.293(7)
_cell_length_b 4.826(2)
_cell_length_c 11.528(3)
_cell_volume 2004.5(11)
_diffrn_radiation_type CuK\a
_diffrn_radiation_wavelength 1.5418
_exptl_absorpt_coefficient_mu 3.92
_exptl_crystal_density_diffrn 1.49
_exptl_crystal_F_000 920
_cod_data_source_file ha0121.cif
_cod_data_source_block ha0121d
_cod_original_cell_volume 2004.27
_cod_database_code 2101116

loop_
_atom_site_label
_atom_site_fract_x
_atom_site_fract_y
_atom_site_fract_z
_atom_site_U_iso_or_equiv
N(1) .1355(3) .1490(10) .1324(6) .0623
C(2) .1047(3) .258(2) .1660(7) .0559
C(3) .0698(3) .1810(10) .1155(5) .0475
Br(4) .02784(5) .3423(3) .17010(10) .0703
C(5) .0665(3) -.0160(10) .0276(5) .0506
C(6) .0985(3) -.1280(10) -.0066(6) .0498
C(7) .0965(5) -.347(3) -.1000(10) .0706
C(8) .1327(3) -.0420(10) .0473(5) .0475
C(9) .1702(4) -.147(3) .0210(10) .0551
C(10) .1836(4) -.015(3) -.0860(10) .0586
C(11) .2194(4) -.138(3) -.1140(10) .0590
C(12) .2333(4) -.012(3) -.2190(10) .0570
N(13) .2690(2) -.139(2) -.2383(7) .0425
C(14) .2881(3) -.051(2) -.3188(8) .0399
N(15) .2777(3) .131(2) -.3987(7) .0472
S(16) .31260(9) .2037(6) -.4749(2) .0473
O(17) .3028(2) .103(2) -.5957(5) .0519
N(18) .3443(3) -.029(2) -.4087(7) .0464
C(19) .3278(3) -.142(2) -.3254(8) .0397
N(20) .3442(3) -.329(2) -.2525(7) .0458
C(21) .3840(3) -.409(2) -.2541(9) .0460
C(22) .4100(2) -.1946(9) -.2036(6) .0428
C(23) .4086(2) -.0970(10) -.0907(6) .0627
C(24) .4347(2) .0930(10) -.0418(5) .0743
C(25) .4636(2) .2003(9) -.0972(8) .0773
C(26) .46370(10) .0960(10) -.2095(8) .0641
C(27) .4384(2) -.0930(10) -.2629(5) .0587
H(1) .1075(2) .4020(10) .2290(7) .054(6)
H(2) .0412(3) -.0720(10) -.0092(5) .054(6)
H(3) .1221(4) -.405(3) -.1140(10) .080(6)
H(4) .0827(4) -.511(3) -.0740(10) .080(6)
H(5) .0831(4) -.270(3) -.1740(10) .080(6)
H(6) .1890(4) -.102(3) .0890(10) .077(3)
H(7) .1692(4) -.353(3) .0090(10) .077(3)
H(8) .1879(4) .187(3) -.0710(10) .077(3)
H(9) .1635(4) -.040(3) -.1520(10) .077(3)
H(10) .2391(4) -.117(3) -.0460(10) .077(3)
H(11) .2147(4) -.340(3) -.1300(10) .077(3)
H(12) .2360(4) .192(3) -.2070(10) .077(3)
H(13) .2150(4) -.049(3) -.2900(10) .077(3)
H(14) .2789(2) -.286(2) -.1879(7) .050(5)
H(15) .3297(2) -.421(2) -.1998(7) .050(5)
H(16) .3884(3) -.440(2) -.3371(9) .048(5)
H(17) .3894(3) -.583(2) -.2083(9) .048(5)
H(18) .3879(2) -.1610(10) -.0474(5) .066(4)
H(19) .4329(2) .1660(10) .0384(5) .066(4)
H(20) .4836(2) .3212(9) -.0575(8) .066(4)
H(21) .48240(10) .1760(10) -.2573(8) .066(4)
H(22) .4405(2) -.1620(10) -.3437(5) .066(4)

loop_
_geom_angle_atom_site_label_1
_geom_angle_atom_site_label_2
_geom_angle_atom_site_label_3
_geom_angle
C(8) N(1) C(2) 119.2(11)
C(3) C(2) N(1) 121.9(11)
C(5) C(3) C(2) 119.4(10)
Br(4) C(3) C(2) 118.9(7)
Br(4) C(3) C(5) 121.7(8)
C(6) C(5) C(3) 118.3(10)
C(5) C(6) C(8) 119.7(10)
C(7) C(6) C(8) 119.8(10)
C(7) C(6) C(5) 120.5(9)
C(6) C(8) N(1) 121.5(10)
C(9) C(8) N(1) 112.6(9)
C(9) C(8) C(6) 125.9(9)
C(8) C(9) C(10) 113.9(8)
C(9) C(10) C(11) 112.3(10)
C(10) C(11) C(12) 113.5(10)
C(11) C(12) N(13) 109.9(10)
C(12) N(13) C(14) 122.0(9)
N(13) C(14) N(15) 126.4(11)
C(19) C(14) N(15) 111.1(9)
C(19) C(14) N(13) 122.4(9)
S(16) N(15) C(14) 110.0(8)
N(15) S(16) O(17) 108.4(5)
N(18) S(16) O(17) 106.0(4)
N(18) S(16) N(15) 98.0(4)
S(16) N(18) C(19) 104.9(7)
N(20) C(19) N(18) 122.7(10)
C(14) C(19) N(18) 115.9(9)
C(14) C(19) N(20) 121.4(9)
C(21) N(20) C(19) 121.8(9)
N(20) C(21) C(22) 112.7(7)
C(27) C(22) C(23) 117.0(2)
C(21) C(22) C(23) 121.0(7)
C(21) C(22) C(27) 121.9(7)
C(22) C(23) C(24) 120.20(10)
C(25) C(24) C(23) 125.10(10)
C(24) C(25) C(26) 112.4(2)
C(27) C(26) C(25) 125.10(10)
C(22) C(27) C(26) 120.20(10)

loop_
_geom_bond_atom_site_label_1
_geom_bond_atom_site_label_2
_geom_bond_distance
Br(4) C(3) 1.890(10)
N(1) C(2) 1.338(5)
N(1) C(8) 1.339(5)
C(2) C(3) 1.379(5)
C(3) C(5) 1.382(5)
C(5) C(6) 1.382(5)
C(6) C(8) 1.381(5)
C(6) C(7) 1.50(2)
C(8) C(9) 1.520(10)
C(9) C(10) 1.52(2)
C(10) C(11) 1.500(10)
C(11) C(12) 1.500(10)
C(12) N(13) 1.470(10)
N(13) C(14) 1.300(10)
C(14) N(15) 1.290(10)
C(14) C(19) 1.520(10)
N(15) S(16) 1.660(10)
S(16) O(17) 1.478(7)
S(16) N(18) 1.719(9)
N(18) C(19) 1.310(10)
C(19) N(20) 1.320(10)
N(20) C(21) 1.500(10)
C(21) C(22) 1.470(10)
C(22) C(23) 1.390(4)
C(22) C(27) 1.393(4)
C(23) C(24) 1.389(4)
C(24) C(25) 1.392(5)
C(25) C(26) 1.388(5)
C(26) C(27) 1.389(4)
C(2) H(1) 1.00
C(5) H(2) 1.00
C(7) H(3) 1.00
C(7) H(4) 1.00
C(7) H(5) 1.00
C(9) H(6) 1.00
C(9) H(7) 1.00
C(10) H(8) 1.00
C(10) H(9) 1.00
C(11) H(10) 1.00
C(11) H(11) 1.00
C(12) H(12) 1.00
C(12) H(13) 1.00
N(13) H(14) 0.96
N(20) H(15) 0.96
C(21) H(16) 1.00
C(21) H(17) 1.00
C(23) H(18) 1.00
C(24) H(19) 1.00
C(25) H(20) 1.00
C(26) H(21) 1.00
C(27) H(22) 1.00

loop_
_geom_torsion_atom_site_label_1
_geom_torsion_atom_site_label_2
_geom_torsion_atom_site_label_3
_geom_torsion_atom_site_label_4
_geom_torsion
N(1) C(8) C(9) C(10) -99.8
C(8) C(9) C(10) C(11) -175.9
C(9) C(10) C(11) C(12) 179.8
C(10) C(11) C(12) N(13) 178.2
C(11) C(12) N(13) C(14) -174.8
C(12) N(13) C(14) N(15) -7.9
C(12) N(13) C(14) C(19) 168.4
N(13) C(14) N(15) S(16) 174.4
C(19) C(14) N(15) S(16) -2.3
C(14) N(15) S(16) O(17) 113.6
C(14) N(15) S(16) N(18) -3.7
C(19) N(18) S(16) O(17) -115.8
C(19) N(18) S(16) N(15) -4.0
C(14) C(19) N(18) S(16) 3.3
N(20) C(19) N(18) S(16) -178.3
N(13) C(14) C(19) N(18) -177.6
N(13) C(14) C(19) N(20) 3.9
N(15) C(14) C(19) N(18) -0.8
N(15) C(14) C(19) N(20) -179.3
C(21) N(20) C(19) N(18) 5.0
C(21) N(20) C(19) C(14) -176.7
C(19) N(20) C(21) C(22) 74.1
N(20) C(21) C(22) C(23) 56.1
N(20) C(21) C(22) C(27) -128.1
